data_7200241
loop_
_publ_author_name
'Byres, Maureen'
'Cox, Philip J.'
'Kay, Graeme'
'Nixon, Elaine'

_publ_section_title
;
 Supramolecular structures of six adenine-carboxylic acid complexes
;
_journal_issue 1
_journal_name_full CrystEngComm
_journal_page_first 135
_journal_paper_doi 10.1039/b811243f
_journal_volume 11
_journal_year 2009
_chemical_absolute_configuration unk
_chemical_compound_source 'synthesis as described'
_chemical_formula_moiety
;
C7 H5 O4 1-, C5 H6 N5 1+, H2 O1
;
_chemical_formula_sum 'C12 H13 N5 O5'
_chemical_formula_weight 307.27
_chemical_name_systematic
;
Adenine 2,6-dihydroxybenzoate hydrate
;
_space_group_IT_number 4
_symmetry_cell_setting monoclinic
_symmetry_Int_Tables_number 4
_symmetry_space_group_name_Hall 'P 2yb'
_symmetry_space_group_name_H-M 'P 1 21 1'
_atom_sites_solution_hydrogens geom
_atom_sites_solution_primary direct
_atom_sites_solution_secondary difmap
_audit_creation_date 2008-02-12T14:29:15-00:00
_audit_creation_method 'WinGX routine CIF_UPDATE'
_cell_angle_alpha 90
_cell_angle_beta 118.59
_cell_angle_gamma 90
_cell_formula_units_Z 2
_cell_length_a 6.9541(2)
_cell_length_b 15.2160(6)
_cell_length_c 7.0195(3)
_cell_measurement_reflns_used 8129
_cell_measurement_temperature 120(2)
_cell_measurement_theta_max 27.48
_cell_measurement_theta_min 2.91
_cell_measurement_wavelength 0.71073
_cell_volume 652.19(4)
_computing_cell_refinement 'DENZO and COLLECT'
_computing_data_collection
;
DENZO (Otwinowski and Minor, 1997), COLLECT (Hooft, 1998)
;
_computing_data_reduction 'DENZO and COLLECT'
_computing_molecular_graphics
;
PLATON (Spek,2002)
;
_computing_publication_material 'WinGX publication routines (Farrugia, 1999)'
_computing_structure_refinement 'SHELXL-97 (Sheldrick, 1997)'
_computing_structure_solution 'SIR97 (Altomare et al.,1999)'
_diffrn_ambient_temperature 120(2)
_diffrn_detector_area_resol_mean 9.091
_diffrn_measured_fraction_theta_full 0.994
_diffrn_measured_fraction_theta_max 0.994
_diffrn_measurement_device_type
;
Bruker-Nonius KappaCCD Area Detector
;
_diffrn_measurement_method
;
\f and \w scans
;
_diffrn_radiation_monochromator graphite
_diffrn_radiation_probe x-ray
_diffrn_radiation_type MoK\a
_diffrn_radiation_wavelength 0.71073
_diffrn_reflns_av_R_equivalents 0.0391
_diffrn_reflns_av_unetI/netI 0.0251
_diffrn_reflns_limit_h_max 9
_diffrn_reflns_limit_h_min -8
_diffrn_reflns_limit_k_max 19
_diffrn_reflns_limit_k_min -19
_diffrn_reflns_limit_l_max 9
_diffrn_reflns_limit_l_min -9
_diffrn_reflns_number 8951
_diffrn_reflns_theta_full 27.48
_diffrn_reflns_theta_max 27.48
_diffrn_reflns_theta_min 3.34
_diffrn_standards_decay_% 0
_diffrn_standards_number 0
_exptl_absorpt_coefficient_mu 0.125
_exptl_absorpt_correction_T_max 0.9755
_exptl_absorpt_correction_T_min 0.7715
_exptl_absorpt_correction_type multi-scan
_exptl_absorpt_process_details 'SADABS V2.10 (Sheldrick, G.M., 2003)'
_exptl_crystal_colour colourless
_exptl_crystal_density_diffrn 1.565
_exptl_crystal_density_method 'not measured'
_exptl_crystal_description block
_exptl_crystal_F_000 320
_exptl_crystal_size_max 0.28
_exptl_crystal_size_mid 0.24
_exptl_crystal_size_min 0.2
_refine_diff_density_max 0.381
_refine_diff_density_min -0.375
_refine_diff_density_rms 0.087
_refine_ls_abs_structure_details 'Flack H D (1983), Acta Cryst. A39, 876-881'
_refine_ls_abs_structure_Flack -1(3)
_refine_ls_extinction_method none
_refine_ls_goodness_of_fit_ref 1.116
_refine_ls_hydrogen_treatment mixed
_refine_ls_matrix_type full
_refine_ls_number_parameters 205
_refine_ls_number_reflns 1538
_refine_ls_number_restraints 4
_refine_ls_restrained_S_all 1.115
_refine_ls_R_factor_all 0.0565
_refine_ls_R_factor_gt 0.0541
_refine_ls_shift/su_max 0.001
_refine_ls_shift/su_mean 0
_refine_ls_structure_factor_coef Fsqd
_refine_ls_weighting_details 'calc w=1/[\s^2^(Fo^2^)+(0.0434P)^2^+2.1292P] where P=(Fo^2^+2Fc^2^)/3'
_refine_ls_weighting_scheme calc
_refine_ls_wR_factor_gt 0.1583
_refine_ls_wR_factor_ref 0.1598
_reflns_number_gt 1468
_reflns_number_total 1538
_reflns_threshold_expression >2sigma(I)
_cod_data_source_file b811243f.txt
_cod_data_source_block ad26h
_cod_original_cell_volume 652.20(4)
_cod_original_sg_symbol_H-M 'P 21'
_cod_database_code 7200241

loop_
_symmetry_equiv_pos_as_xyz
'x, y, z'
'-x, y+1/2, -z'

loop_
_atom_site_label
_atom_site_type_symbol
_atom_site_fract_x
_atom_site_fract_y
_atom_site_fract_z
_atom_site_U_iso_or_equiv
_atom_site_adp_type
_atom_site_occupancy
_atom_site_symmetry_multiplicity
_atom_site_calc_flag
_atom_site_refinement_flags
_atom_site_disorder_assembly
_atom_site_disorder_group
O1 O -0.3392(6) 0.7250(3) 0.7152(6) 0.0198(8) Uani 1 1 d . . .
O2 O -0.0982(6) 0.7229(3) 1.0698(6) 0.0219(9) Uani 1 1 d . . .
O3 O -0.2536(6) 0.8061(3) 0.4474(6) 0.0201(8) Uani 1 1 d . . .
H3 H -0.3396 0.7924 0.4952 0.024 Uiso 1 1 d R . .
O4 O 0.2829(7) 0.7849(3) 1.2033(6) 0.0224(9) Uani 1 1 d . . .
H4 H 0.175 0.7636 1.2102 0.027 Uiso 1 1 d R . .
O5 O 0.5296(6) 0.9769(3) 0.3995(6) 0.0208(8) Uani 1 1 d D . .
H5X H 0.626(8) 0.993(3) 0.525(6) 0.02 Uiso 1 1 d D . .
H5Y H 0.557(10) 0.9225(17) 0.392(9) 0.02 Uiso 1 1 d D . .
N1 N 0.3496(7) 0.6411(3) 0.7753(7) 0.0169(9) Uani 1 1 d . . .
H1A H 0.449 0.6698 0.7563 0.02 Uiso 1 1 calc R . .
N2 N -0.0157(8) 0.5892(3) 0.5999(7) 0.0173(9) Uani 1 1 d . . .
N3 N 0.2192(8) 0.5356(3) 1.1679(7) 0.0180(9) Uani 1 1 d . . .
N4 N -0.1054(8) 0.5203(3) 0.8634(7) 0.0171(9) Uani 1 1 d . . .
H4A H -0.2424 0.5049 0.7785 0.02 Uiso 1 1 d R . .
N5 N 0.6039(7) 0.6262(3) 1.1414(7) 0.0201(10) Uani 1 1 d . . .
H5A H 0.7014 0.6545 1.1186 0.024 Uiso 1 1 calc R . .
H5B H 0.6386 0.6073 1.2724 0.024 Uiso 1 1 calc R . .
C1 C 0.1529(9) 0.6285(4) 0.6019(9) 0.0177(10) Uani 1 1 d . . .
H1 H 0.1338 0.6503 0.4671 0.021 Uiso 1 1 calc R . .
C2 C 0.0333(8) 0.5609(3) 0.8019(8) 0.0154(10) Uani 1 1 d . . .
C3 C 0.2321(9) 0.5699(4) 0.9918(8) 0.0163(10) Uani 1 1 d . . .
C4 C 0.4058(9) 0.6122(3) 0.9792(9) 0.0171(10) Uani 1 1 d . . .
C5 C 0.0132(9) 0.5081(4) 1.0814(9) 0.0175(10) Uani 1 1 d . . .
H5C H -0.0464 0.4822 1.1649 0.021 Uiso 1 1 calc R . .
C6 C -0.1538(8) 0.7437(4) 0.8734(8) 0.0158(10) Uani 1 1 d . . .
C7 C 0.0066(8) 0.7910(3) 0.8271(8) 0.0152(10) Uani 1 1 d . . .
C8 C -0.0475(8) 0.8186(3) 0.6168(8) 0.0144(10) Uani 1 1 d . . .
C9 C 0.1046(9) 0.8598(4) 0.5716(9) 0.0175(10) Uani 1 1 d . . .
H9 H 0.0649 0.878 0.4281 0.021 Uiso 1 1 calc R . .
C10 C 0.3147(9) 0.8740(4) 0.7388(9) 0.0182(11) Uani 1 1 d . . .
H10 H 0.4187 0.9021 0.708 0.022 Uiso 1 1 calc R . .
C11 C 0.3772(9) 0.8484(4) 0.9494(9) 0.0193(11) Uani 1 1 d . . .
H11 H 0.5225 0.8583 1.0615 0.023 Uiso 1 1 calc R . .
C12 C 0.2225(8) 0.8073(4) 0.9959(8) 0.0156(10) Uani 1 1 d . . .

loop_
_atom_site_aniso_label
_atom_site_aniso_U_11
_atom_site_aniso_U_22
_atom_site_aniso_U_33
_atom_site_aniso_U_23
_atom_site_aniso_U_13
_atom_site_aniso_U_12
O1 0.0179(18) 0.022(2) 0.0204(18) -0.0003(16) 0.0099(15) -0.0020(16)
O2 0.0195(19) 0.028(2) 0.0192(18) 0.0034(16) 0.0101(16) -0.0043(17)
O3 0.0135(17) 0.027(2) 0.0166(17) 0.0011(16) 0.0043(15) -0.0024(16)
O4 0.0203(19) 0.030(2) 0.0142(17) 0.0028(16) 0.0065(15) -0.0022(17)
O5 0.0201(18) 0.0187(18) 0.0187(18) -0.0014(16) 0.0053(14) 0.0026(16)
N1 0.017(2) 0.014(2) 0.024(2) 0.0007(18) 0.0135(19) 0.0012(17)
N2 0.019(2) 0.018(2) 0.019(2) -0.0009(17) 0.0126(18) -0.0017(17)
N3 0.020(2) 0.019(2) 0.016(2) 0.0063(17) 0.0095(18) -0.0008(18)
N4 0.017(2) 0.014(2) 0.015(2) 0.0017(17) 0.0038(17) -0.0018(17)
N5 0.014(2) 0.026(2) 0.019(2) 0.005(2) 0.0072(18) 0.0002(19)
C1 0.023(3) 0.014(2) 0.019(2) -0.001(2) 0.013(2) -0.001(2)
C2 0.017(2) 0.011(2) 0.019(2) -0.0031(19) 0.009(2) -0.0016(19)
C3 0.019(2) 0.012(2) 0.017(2) 0.0021(19) 0.009(2) 0.000(2)
C4 0.017(2) 0.013(2) 0.022(3) -0.003(2) 0.011(2) -0.0012(19)
C5 0.020(3) 0.014(2) 0.020(2) 0.003(2) 0.010(2) -0.001(2)
C6 0.015(2) 0.014(2) 0.019(2) 0.0025(19) 0.008(2) 0.0023(19)
C7 0.016(2) 0.012(2) 0.019(2) -0.0026(19) 0.0094(19) 0.0009(19)
C8 0.014(2) 0.013(2) 0.015(2) -0.0026(19) 0.0068(19) 0.0013(19)
C9 0.022(2) 0.015(2) 0.017(2) 0.0011(19) 0.010(2) 0.001(2)
C10 0.022(3) 0.018(3) 0.024(3) -0.003(2) 0.018(2) -0.003(2)
C11 0.015(2) 0.020(3) 0.021(3) -0.001(2) 0.008(2) -0.001(2)
C12 0.017(2) 0.017(3) 0.013(2) -0.0010(19) 0.0075(19) 0.002(2)

loop_
_atom_type_symbol
_atom_type_description
_atom_type_scat_dispersion_real
_atom_type_scat_dispersion_imag
_atom_type_scat_source
C C 0.0033 0.0016 'International Tables Vol C Tables 4.2.6.8 and 6.1.1.4'
H H 0 0 'International Tables Vol C Tables 4.2.6.8 and 6.1.1.4'
N N 0.0061 0.0033 'International Tables Vol C Tables 4.2.6.8 and 6.1.1.4'
O O 0.0106 0.006 'International Tables Vol C Tables 4.2.6.8 and 6.1.1.4'

loop_
_geom_angle_atom_site_label_1
_geom_angle_atom_site_label_2
_geom_angle_atom_site_label_3
_geom_angle
_geom_angle_site_symmetry_1
_geom_angle_site_symmetry_3
_geom_angle_publ_flag
C8 O3 H3 109.7 . . ?
C12 O4 H4 109.5 . . ?
H5X O5 H5Y 104(3) . . ?
C1 N1 C4 124.2(5) . . ?
C1 N1 H1A 117.9 . . ?
C4 N1 H1A 117.9 . . ?
C1 N2 C2 110.9(5) . . ?
C5 N3 C3 103.1(4) . . ?
C5 N4 C2 106.0(5) . . ?
C5 N4 H4A 127 . . ?
C2 N4 H4A 127 . . ?
C4 N5 H5A 120 . . ?
C4 N5 H5B 120 . . ?
H5A N5 H5B 120 . . ?
N2 C1 N1 126.4(5) . . ?
N2 C1 H1 116.8 . . ?
N1 C1 H1 116.8 . . ?
N2 C2 N4 127.3(5) . . ?
N2 C2 C3 127.2(5) . . ?
N4 C2 C3 105.5(5) . . ?
N3 C3 C2 111.0(5) . . ?
N3 C3 C4 130.7(5) . . ?
C2 C3 C4 118.2(5) . . ?
N5 C4 N1 120.7(5) . . ?
N5 C4 C3 126.4(5) . . ?
N1 C4 C3 112.9(5) . . ?
N3 C5 N4 114.3(5) . . ?
N3 C5 H5C 122.8 . . ?
N4 C5 H5C 122.8 . . ?
O1 C6 O2 123.0(5) . . ?
O1 C6 C7 118.1(5) . . ?
O2 C6 C7 118.9(5) . . ?
C8 C7 C12 118.1(5) . . ?
C8 C7 C6 121.5(5) . . ?
C12 C7 C6 120.3(5) . . ?
O3 C8 C9 117.4(5) . . ?
O3 C8 C7 121.0(5) . . ?
C9 C8 C7 121.6(5) . . ?
C10 C9 C8 119.1(5) . . ?
C10 C9 H9 120.4 . . ?
C8 C9 H9 120.4 . . ?
C11 C10 C9 121.7(5) . . ?
C11 C10 H10 119.1 . . ?
C9 C10 H10 119.1 . . ?
C10 C11 C12 119.2(5) . . ?
C10 C11 H11 120.4 . . ?
C12 C11 H11 120.4 . . ?
O4 C12 C11 118.8(5) . . ?
O4 C12 C7 121.0(5) . . ?
C11 C12 C7 120.2(5) . . ?

loop_
_geom_bond_atom_site_label_1
_geom_bond_atom_site_label_2
_geom_bond_distance
_geom_bond_site_symmetry_2
_geom_bond_publ_flag
O1 C6 1.267(6) . ?
O2 C6 1.281(6) . ?
O3 C8 1.368(6) . ?
O3 H3 0.84 . ?
O4 C12 1.351(6) . ?
O4 H4 0.8401 . ?
O5 H5X 0.85(2) . ?
O5 H5Y 0.86(2) . ?
N1 C1 1.340(7) . ?
N1 C4 1.364(7) . ?
N1 H1A 0.88 . ?
N2 C1 1.310(7) . ?
N2 C2 1.360(7) . ?
N3 C5 1.328(7) . ?
N3 C3 1.384(7) . ?
N4 C5 1.360(7) . ?
N4 C2 1.377(7) . ?
N4 H4A 0.88 . ?
N5 C4 1.318(7) . ?
N5 H5A 0.88 . ?
N5 H5B 0.88 . ?
C1 H1 0.95 . ?
C2 C3 1.394(7) . ?
C3 C4 1.408(8) . ?
C5 H5C 0.95 . ?
C6 C7 1.489(7) . ?
C7 C8 1.402(7) . ?
C7 C12 1.420(7) . ?
C8 C9 1.391(8) . ?
C9 C10 1.385(8) . ?
C9 H9 0.95 . ?
C10 C11 1.383(8) . ?
C10 H10 0.95 . ?
C11 C12 1.411(7) . ?
C11 H11 0.95 . ?

loop_
_geom_hbond_atom_site_label_D
_geom_hbond_atom_site_label_H
_geom_hbond_atom_site_label_A
_geom_hbond_distance_DH
_geom_hbond_distance_HA
_geom_hbond_distance_DA
_geom_hbond_angle_DHA
_geom_hbond_site_symmetry_A
O3 H3 O1 0.84 1.85 2.546(5) 138.8 .
O3 H3 O4 0.84 2.44 2.854(5) 111.2 1_454
O4 H4 O2 0.84 1.78 2.533(6) 148 .
N4 H4A O5 0.88 1.83 2.708(6) 178 2_546
N5 H5A O2 0.88 1.9 2.776(6) 176 1_655
N5 H5B N2 0.88 2.42 3.086(6) 132.9 1_656
N1 H1A O1 0.88 1.83 2.714(6) 177.4 1_655
O5 H5X N3 0.85(2) 2.00(3) 2.827(6) 164(6) 2_657
O5 H5Y O3 0.86(2) 2.13(3) 2.942(6) 158(5) 1_655

loop_
_geom_torsion_atom_site_label_1
_geom_torsion_atom_site_label_2
_geom_torsion_atom_site_label_3
_geom_torsion_atom_site_label_4
_geom_torsion
_geom_torsion_site_symmetry_1
_geom_torsion_site_symmetry_2
_geom_torsion_site_symmetry_3
_geom_torsion_site_symmetry_4
_geom_torsion_publ_flag
C2 N2 C1 N1 -0.3(8) . . . . ?
C4 N1 C1 N2 1.6(9) . . . . ?
C1 N2 C2 N4 177.1(5) . . . . ?
C1 N2 C2 C3 -0.2(8) . . . . ?
C5 N4 C2 N2 -177.1(5) . . . . ?
C5 N4 C2 C3 0.6(6) . . . . ?
C5 N3 C3 C2 -1.0(6) . . . . ?
C5 N3 C3 C4 177.2(6) . . . . ?
N2 C2 C3 N3 178.0(5) . . . . ?
N4 C2 C3 N3 0.2(6) . . . . ?
N2 C2 C3 C4 -0.5(9) . . . . ?
N4 C2 C3 C4 -178.2(5) . . . . ?
C1 N1 C4 N5 179.2(5) . . . . ?
C1 N1 C4 C3 -2.1(8) . . . . ?
N3 C3 C4 N5 2.1(10) . . . . ?
C2 C3 C4 N5 -179.9(5) . . . . ?
N3 C3 C4 N1 -176.6(5) . . . . ?
C2 C3 C4 N1 1.5(7) . . . . ?
C3 N3 C5 N4 1.4(6) . . . . ?
C2 N4 C5 N3 -1.3(6) . . . . ?
O1 C6 C7 C8 3.3(7) . . . . ?
O2 C6 C7 C8 -177.5(5) . . . . ?
O1 C6 C7 C12 -174.9(5) . . . . ?
O2 C6 C7 C12 4.3(7) . . . . ?
C12 C7 C8 O3 -179.1(5) . . . . ?
C6 C7 C8 O3 2.7(7) . . . . ?
C12 C7 C8 C9 0.8(8) . . . . ?
C6 C7 C8 C9 -177.5(5) . . . . ?
O3 C8 C9 C10 179.8(5) . . . . ?
C7 C8 C9 C10 0.0(8) . . . . ?
C8 C9 C10 C11 -0.1(8) . . . . ?
C9 C10 C11 C12 -0.5(8) . . . . ?
C10 C11 C12 O4 -178.0(5) . . . . ?
C10 C11 C12 C7 1.2(8) . . . . ?
C8 C7 C12 O4 177.8(5) . . . . ?
C6 C7 C12 O4 -3.9(8) . . . . ?
C8 C7 C12 C11 -1.3(8) . . . . ?
C6 C7 C12 C11 176.9(5) . . . . ?

loop_
_cod_related_entry_id
_cod_related_entry_database
_cod_related_entry_code
1 ChemSpider 30653530
